data_4319548
loop_
_publ_author_name
'Donald J. Darensbourg'
'Brian J. Frost'
'David L. Larkins'

_publ_section_title
;
 An Experimental and Theoretical Investigation of the Carbon Dioxide
 Insertion Process into the Tungsten-Nitrogen Bond of an Anionic W(0)
 Complex
;
_journal_name_full 'Inorganic Chemistry'
_journal_page_first 1993
_journal_page_last 1999
_journal_paper_doi 10.1021/ic001006s
_journal_volume 40
_journal_year 2001
_chemical_formula_sum 'C16 H18 N2 Na O8 W'
_chemical_formula_weight 573.16
_chemical_name_systematic
;
 ?
;
_space_group_IT_number 2
_symmetry_cell_setting triclinic
_symmetry_space_group_name_Hall '-P 1'
_symmetry_space_group_name_H-M 'P -1'
_atom_sites_solution_hydrogens geom
_atom_sites_solution_primary direct
_atom_sites_solution_secondary difmap
_audit_creation_method SHELXL-97
_cell_angle_alpha 73.9650(10)
_cell_angle_beta 86.4450(10)
_cell_angle_gamma 79.7780(10)
_cell_formula_units_Z 2
_cell_length_a 7.2771(5)
_cell_length_b 10.9638(7)
_cell_length_c 13.1279(8)
_cell_measurement_temperature 163(2)
_cell_volume 990.58(11)
_computing_cell_refinement 'Bruker SMART'
_computing_data_collection 'Bruker SMART'
_computing_data_reduction 'Bruker SHELXTL'
_computing_molecular_graphics 'Bruker SHELXTL'
_computing_publication_material 'Bruker SHELXTL'
_computing_structure_refinement 'SHELXL-97 (Sheldrick, 1997)'
_computing_structure_solution 'SHELXS-97 (Sheldrick, 1990)'
_diffrn_ambient_temperature 163(2)
_diffrn_measured_fraction_theta_full 0.987
_diffrn_measured_fraction_theta_max 0.987
_diffrn_measurement_device_type 'CCD area detector'
_diffrn_measurement_method 'phi and omega scans'
_diffrn_radiation_monochromator graphite
_diffrn_radiation_source 'fine-focus sealed tube'
_diffrn_radiation_type MoK\a
_diffrn_radiation_wavelength 0.71073
_diffrn_reflns_av_R_equivalents 0.0284
_diffrn_reflns_av_sigmaI/netI 0.0315
_diffrn_reflns_limit_h_max 9
_diffrn_reflns_limit_h_min -9
_diffrn_reflns_limit_k_max 14
_diffrn_reflns_limit_k_min -14
_diffrn_reflns_limit_l_max 16
_diffrn_reflns_limit_l_min -16
_diffrn_reflns_number 11727
_diffrn_reflns_theta_full 27.50
_diffrn_reflns_theta_max 27.50
_diffrn_reflns_theta_min 1.61
_exptl_absorpt_coefficient_mu 5.898
_exptl_absorpt_correction_T_max 0.9917
_exptl_absorpt_correction_T_min 0.5139
_exptl_absorpt_correction_type empirical
_exptl_crystal_density_diffrn 1.922
_exptl_crystal_density_method 'not measured'
_exptl_crystal_F_000 554
_refine_diff_density_max 0.906
_refine_diff_density_min -1.309
_refine_diff_density_rms 0.164
_refine_ls_extinction_coef 0.0016(3)
_refine_ls_extinction_expression Fc^*^=kFc[1+0.001xFc^2^\l^3^/sin(2\q)]^-1/4^
_refine_ls_extinction_method SHELXL
_refine_ls_goodness_of_fit_ref 1.214
_refine_ls_hydrogen_treatment mixed
_refine_ls_matrix_type full
_refine_ls_number_parameters 254
_refine_ls_number_reflns 4498
_refine_ls_number_restraints 0
_refine_ls_restrained_S_all 1.214
_refine_ls_R_factor_all 0.0260
_refine_ls_R_factor_gt 0.0213
_refine_ls_shift/su_max 0.009
_refine_ls_shift/su_mean 0.001
_refine_ls_structure_factor_coef Fsqd
_refine_ls_weighting_details 'calc w=1/[\s^2^(Fo^2^)+(0.0201P)^2^+2.7400P] where P=(Fo^2^+2Fc^2^)/3'
_refine_ls_weighting_scheme calc
_refine_ls_wR_factor_gt 0.0524
_refine_ls_wR_factor_ref 0.0632
_reflns_number_gt 4130
_reflns_number_total 4498
_reflns_threshold_expression >2sigma(I)
_cod_data_source_file ic001006s.cif
_cod_data_source_block dd391
_cod_depositor_comments
;
The following automatic conversions were performed:

'_symmetry_cell_setting' value 'Triclinic' changed to 'triclinic'
according to the built-in table from CIF Core dictionary named
'cif_core.dic' version 2.4.1 from 2010-06-29.

Automatic conversion script
Id: cif_fix_values 1646 2011-03-28 12:23:43Z adriana 
;
_cod_database_code 4319548

loop_
_symmetry_equiv_pos_as_xyz
'x, y, z'
'-x, -y, -z'

loop_
_atom_site_label
_atom_site_type_symbol
_atom_site_fract_x
_atom_site_fract_y
_atom_site_fract_z
_atom_site_U_iso_or_equiv
_atom_site_adp_type
_atom_site_occupancy
_atom_site_symmetry_multiplicity
_atom_site_calc_flag
_atom_site_refinement_flags
_atom_site_disorder_assembly
_atom_site_disorder_group
W1 W 0.21667(2) 0.132337(15) 0.156425(13) 0.01564(7) Uani 1 1 d . . .
O1 O 0.2473(5) -0.1679(3) 0.2161(3) 0.0273(7) Uani 1 1 d . . .
O2 O 0.4161(5) 0.0762(3) 0.3786(2) 0.0291(7) Uani 1 1 d . . .
O3 O -0.2028(4) 0.1568(3) 0.2452(3) 0.0285(7) Uani 1 1 d . . .
O4 O 0.0604(5) 0.1340(3) -0.0652(3) 0.0284(7) Uani 1 1 d . . .
O5 O 0.6209(5) 0.0857(3) 0.0527(3) 0.0324(8) Uani 1 1 d . . .
N1 N 0.2123(5) 0.3503(3) 0.1060(3) 0.0176(7) Uani 1 1 d . . .
N2 N 0.1430(6) 0.3765(4) 0.2758(3) 0.0247(8) Uani 1 1 d . . .
H2A H 0.2162 0.2995 0.2998 0.030 Uiso 1 1 d R . .
H2B H 0.0241 0.3628 0.2794 0.030 Uiso 1 1 d R . .
C1 C 0.2325(6) -0.0569(4) 0.1938(3) 0.0208(9) Uani 1 1 d . . .
C2 C 0.3408(6) 0.1043(4) 0.2992(3) 0.0202(9) Uani 1 1 d . . .
C3 C -0.0511(6) 0.1514(4) 0.2149(3) 0.0183(8) Uani 1 1 d . . .
C4 C 0.1120(6) 0.1383(4) 0.0138(3) 0.0193(8) Uani 1 1 d . . .
C5 C 0.4764(6) 0.1072(4) 0.0912(3) 0.0212(9) Uani 1 1 d . . .
C6 C 0.1876(6) 0.4261(4) 0.1728(3) 0.0184(8) Uani 1 1 d . . .
C7 C 0.2109(6) 0.5572(4) 0.1381(4) 0.0203(9) Uani 1 1 d . . .
H7A H 0.1976 0.6081 0.1878 0.024 Uiso 1 1 d R . .
C8 C 0.2503(6) 0.6103(4) 0.0338(4) 0.0227(9) Uani 1 1 d . . .
H8A H 0.2664 0.6988 0.0096 0.027 Uiso 1 1 d R . .
C9 C 0.2685(6) 0.5348(4) -0.0375(4) 0.0239(9) Uani 1 1 d . . .
H9A H 0.2937 0.5703 -0.1114 0.029 Uiso 1 1 d R . .
C10 C 0.2491(6) 0.4084(4) 0.0013(3) 0.0196(8) Uani 1 1 d . . .
H10A H 0.2623 0.3564 -0.0476 0.024 Uiso 1 1 d R . .
Na1 Na 0.1777(5) 0.5291(3) 0.4129(3) 0.0711(8) Uani 1 1 d . . .
O1A O 0.3050(4) 0.3954(3) 0.6263(2) 0.0234(7) Uani 1 1 d . . .
O2A O 0.1974(4) 0.6758(3) 0.5821(2) 0.0234(6) Uani 1 1 d . . .
O3A O -0.0523(4) 0.7644(3) 0.4113(3) 0.0247(7) Uani 1 1 d . . .
C1A C 0.3574(7) 0.4752(5) 0.6858(4) 0.0261(10) Uani 1 1 d . . .
H1AA H 0.2633 0.4858 0.7387 0.031 Uiso 1 1 d R . .
H1AB H 0.4729 0.4347 0.7212 0.031 Uiso 1 1 d R . .
C2A C 0.3780(6) 0.6046(5) 0.6141(4) 0.0261(10) Uani 1 1 d . . .
H2AA H 0.4410 0.6502 0.6500 0.031 Uiso 1 1 d R . .
H2AB H 0.4511 0.5940 0.5528 0.031 Uiso 1 1 d R . .
C3A C 0.2085(6) 0.7892(4) 0.4994(4) 0.0242(9) Uani 1 1 d . . .
H3AA H 0.2854 0.7691 0.4422 0.029 Uiso 1 1 d R . .
H3AB H 0.2625 0.8485 0.5253 0.029 Uiso 1 1 d R . .
C4A C 0.0127(7) 0.8478(4) 0.4622(4) 0.0267(10) Uani 1 1 d . . .
H4AA H -0.0673 0.8589 0.5211 0.032 Uiso 1 1 d R . .
H4AB H 0.0126 0.9307 0.4126 0.032 Uiso 1 1 d R . .
C5A C -0.2358(7) 0.8116(5) 0.3710(5) 0.0345(12) Uani 1 1 d . . .
H5AA H -0.2441 0.8989 0.3283 0.041 Uiso 1 1 d R . .
H5AB H -0.3243 0.8097 0.4285 0.041 Uiso 1 1 d R . .
C6A C -0.2791(7) 0.7271(5) 0.3064(4) 0.0322(11) Uani 1 1 d . . .
H6AA H -0.1775 0.7158 0.2578 0.039 Uiso 1 1 d R . .
H6AB H -0.3897 0.7673 0.2660 0.039 Uiso 1 1 d R . .

loop_
_atom_site_aniso_label
_atom_site_aniso_U_11
_atom_site_aniso_U_22
_atom_site_aniso_U_33
_atom_site_aniso_U_23
_atom_site_aniso_U_13
_atom_site_aniso_U_12
W1 0.01675(10) 0.01461(9) 0.01641(10) -0.00546(6) -0.00043(6) -0.00274(6)
O1 0.0310(18) 0.0180(15) 0.0321(18) -0.0040(13) -0.0097(14) -0.0031(13)
O2 0.0299(18) 0.0361(19) 0.0196(16) -0.0068(14) -0.0073(13) 0.0001(15)
O3 0.0198(17) 0.0353(19) 0.0311(18) -0.0106(15) 0.0048(14) -0.0055(14)
O4 0.0312(18) 0.0274(17) 0.0275(17) -0.0080(14) -0.0063(14) -0.0041(14)
O5 0.0265(18) 0.0308(18) 0.043(2) -0.0158(16) 0.0088(15) -0.0067(14)
N1 0.0180(17) 0.0180(17) 0.0174(17) -0.0062(14) 0.0016(13) -0.0025(14)
N2 0.027(2) 0.0236(19) 0.0243(19) -0.0058(16) 0.0006(15) -0.0070(16)
C1 0.023(2) 0.021(2) 0.017(2) -0.0030(17) -0.0013(16) -0.0024(17)
C2 0.019(2) 0.021(2) 0.023(2) -0.0121(17) 0.0058(17) -0.0037(17)
C3 0.031(2) 0.0137(18) 0.0112(18) -0.0051(15) -0.0033(16) -0.0021(17)
C4 0.020(2) 0.020(2) 0.018(2) -0.0068(17) 0.0007(16) -0.0019(16)
C5 0.027(2) 0.017(2) 0.021(2) -0.0057(17) -0.0015(18) -0.0066(17)
C6 0.0130(19) 0.021(2) 0.022(2) -0.0046(17) -0.0049(15) -0.0049(16)
C7 0.018(2) 0.018(2) 0.028(2) -0.0118(17) 0.0010(17) -0.0021(16)
C8 0.016(2) 0.017(2) 0.037(3) -0.0091(18) 0.0016(18) -0.0031(16)
C9 0.026(2) 0.020(2) 0.022(2) 0.0001(17) -0.0022(18) -0.0028(18)
C10 0.021(2) 0.020(2) 0.020(2) -0.0081(17) 0.0009(16) -0.0024(17)
Na1 0.071(2) 0.074(2) 0.071(2) -0.0254(16) -0.0028(16) -0.0099(16)
O1A 0.0252(16) 0.0240(16) 0.0216(16) -0.0061(13) -0.0021(13) -0.0055(13)
O2A 0.0199(15) 0.0254(16) 0.0255(16) -0.0071(13) 0.0025(12) -0.0064(13)
O3A 0.0209(16) 0.0207(15) 0.0341(18) -0.0108(13) -0.0020(13) -0.0021(12)
C1A 0.026(2) 0.035(3) 0.021(2) -0.0130(19) -0.0068(18) -0.005(2)
C2A 0.023(2) 0.033(2) 0.029(2) -0.019(2) -0.0026(18) -0.0060(19)
C3A 0.029(2) 0.024(2) 0.023(2) -0.0106(18) 0.0050(18) -0.0105(19)
C4A 0.028(2) 0.019(2) 0.032(2) -0.0024(19) 0.0003(19) -0.0067(18)
C5A 0.023(2) 0.022(2) 0.054(3) -0.002(2) -0.008(2) -0.0012(19)
C6A 0.028(3) 0.028(2) 0.034(3) 0.006(2) -0.012(2) -0.005(2)

loop_
_atom_type_symbol
_atom_type_description
_atom_type_scat_dispersion_real
_atom_type_scat_dispersion_imag
_atom_type_scat_source
C C 0.0033 0.0016 'International Tables Vol C Tables 4.2.6.8 and 6.1.1.4'
H H 0.0000 0.0000 'International Tables Vol C Tables 4.2.6.8 and 6.1.1.4'
N N 0.0061 0.0033 'International Tables Vol C Tables 4.2.6.8 and 6.1.1.4'
O O 0.0106 0.0060 'International Tables Vol C Tables 4.2.6.8 and 6.1.1.4'
W W -0.8490 6.8722 'International Tables Vol C Tables 4.2.6.8 and 6.1.1.4'
Na Na 0.0362 0.0249 'International Tables Vol C Tables 4.2.6.8 and 6.1.1.4'

loop_
_geom_angle_atom_site_label_1
_geom_angle_atom_site_label_2
_geom_angle_atom_site_label_3
_geom_angle
_geom_angle_site_symmetry_1
_geom_angle_site_symmetry_3
_geom_angle_publ_flag
C1 W1 C5 87.55(17) . . ?
C1 W1 C4 87.39(17) . . ?
C5 W1 C4 87.88(17) . . ?
C1 W1 C3 90.34(17) . . ?
C5 W1 C3 175.94(16) . . ?
C4 W1 C3 88.56(16) . . ?
C1 W1 C2 86.52(17) . . ?
C5 W1 C2 88.06(17) . . ?
C4 W1 C2 172.81(16) . . ?
C3 W1 C2 95.28(16) . . ?
C1 W1 N1 176.62(15) . . ?
C5 W1 N1 89.24(15) . . ?
C4 W1 N1 91.42(14) . . ?
C3 W1 N1 92.79(14) . . ?
C2 W1 N1 94.45(15) . . ?
C6 N1 C10 116.8(3) . . ?
C6 N1 W1 124.7(3) . . ?
C10 N1 W1 118.4(3) . . ?
C6 N2 Na1 115.8(3) . . ?
O1 C1 W1 178.0(4) . . ?
O2 C2 W1 173.1(4) . . ?
O3 C3 W1 176.2(4) . . ?
O4 C4 W1 175.6(4) . . ?
O5 C5 W1 175.4(4) . . ?
N1 C6 N2 119.8(4) . . ?
N1 C6 C7 121.5(4) . . ?
N2 C6 C7 118.7(4) . . ?
C8 C7 C6 119.7(4) . . ?
C7 C8 C9 119.6(4) . . ?
C10 C9 C8 117.9(4) . . ?
C9 C10 N1 124.4(4) . . ?
O3A Na1 N2 125.07(15) . . ?
O3A Na1 O1A 110.21(14) . . ?
N2 Na1 O1A 117.20(15) . . ?
O3A Na1 Na1 71.29(13) . 2_566 ?
N2 Na1 Na1 102.67(16) . 2_566 ?
O1A Na1 Na1 67.31(12) . 2_566 ?
C6A O1A C1A 111.3(4) 2_566 . ?
C6A O1A Na1 131.0(3) 2_566 . ?
C1A O1A Na1 115.3(3) . . ?
C3A O2A C2A 111.7(3) . . ?
C5A O3A C4A 113.0(4) . . ?
C5A O3A Na1 128.6(3) . . ?
C4A O3A Na1 118.3(3) . . ?
O1A C1A C2A 110.3(4) . . ?
O2A C2A C1A 109.2(4) . . ?
O2A C3A C4A 107.5(4) . . ?
O3A C4A C3A 108.1(4) . . ?
O3A C5A C6A 108.5(4) . . ?
O1A C6A C5A 110.3(4) 2_566 . ?

loop_
_geom_bond_atom_site_label_1
_geom_bond_atom_site_label_2
_geom_bond_distance
_geom_bond_site_symmetry_2
_geom_bond_publ_flag
W1 C1 1.980(4) . ?
W1 C5 2.032(5) . ?
W1 C4 2.045(4) . ?
W1 C3 2.047(5) . ?
W1 C2 2.053(4) . ?
W1 N1 2.292(3) . ?
O1 C1 1.157(5) . ?
O2 C2 1.147(5) . ?
O3 C3 1.147(5) . ?
O4 C4 1.141(5) . ?
O5 C5 1.153(6) . ?
N1 C6 1.349(5) . ?
N1 C10 1.377(5) . ?
N2 C6 1.354(6) . ?
N2 Na1 2.823(5) . ?
C6 C7 1.421(6) . ?
C7 C8 1.365(6) . ?
C8 C9 1.398(6) . ?
C9 C10 1.368(6) . ?
Na1 O3A 2.811(4) . ?
Na1 O1A 2.903(4) . ?
Na1 Na1 3.372(7) 2_566 ?
O1A C6A 1.426(5) 2_566 ?
O1A C1A 1.434(5) . ?
O2A C3A 1.418(5) . ?
O2A C2A 1.427(5) . ?
O3A C5A 1.422(5) . ?
O3A C4A 1.427(5) . ?
C1A C2A 1.497(7) . ?
C3A C4A 1.507(6) . ?
C5A C6A 1.499(7) . ?
C6A O1A 1.426(5) 2_566 ?
